data_4103153
loop_
_publ_author_name
'Dmitry V. Peryshkov'
'Alexey A. Popov'
'Steven H. Strauss'

_publ_contact_author_address
;
Colorado State University
Fort Collins
Colorado
80523
USA
;
_publ_contact_author_email steven.strauss@colostate.edu
_publ_contact_author_fax +1-(970)-491-1801
_publ_contact_author_name 'S.H. Strauss'
_publ_contact_author_phone +1-(970)-491-5104
_publ_section_title
;
 Latent Porosity in Potassium Dodecafluoro-closo-dodecaborate(2-).
 Structures and Rapid Room Temperature Interconversions of Crystalline
 K2B12F12, K2(H2O)2B12F12, and K2(H2O)4B12F12 in the Presence of Water
 Vapor
;
_journal_name_full 'Journal of the American Chemical Society'
_journal_page_first 13902
_journal_page_last 13913
_journal_paper_doi 10.1021/ja105522d
_journal_volume 132
_journal_year 2010
_chemical_formula_moiety 'B12 F12, 2(H2 O), 2(K)'
_chemical_formula_sum 'B12 F12 H4 K2 O2'
_chemical_formula_weight 471.95
_chemical_name_common 'potassium dodecafluoro-closo-dodecaborate(2-) dihydrate'
_chemical_name_systematic
; 
 ? 
;
_space_group_IT_number 14
_symmetry_cell_setting monoclinic
_symmetry_space_group_name_Hall '-P 2ybc'
_symmetry_space_group_name_H-M 'P 1 21/c 1'
_atom_sites_solution_hydrogens difmap
_atom_sites_solution_primary direct
_atom_sites_solution_secondary difmap
_audit_creation_method SHELXL-97
_cell_angle_alpha 90.00
_cell_angle_beta 103.7300(10)
_cell_angle_gamma 90.00
_cell_formula_units_Z 2
_cell_length_a 7.2955(2)
_cell_length_b 11.2522(3)
_cell_length_c 9.2269(2)
_cell_measurement_reflns_used 9461
_cell_measurement_temperature 110(2)
_cell_measurement_theta_max 35.06
_cell_measurement_theta_min 2.87
_cell_volume 735.80(3)
_computing_cell_refinement 'APEX2, v. 2.0-2, Bruker AXS, 2006'
_computing_data_collection 'APEX2, v. 2.0-2, Bruker AXS, 2006'
_computing_data_reduction 'APEX2, v. 2.0-2, Bruker AXS, 2006'
_computing_molecular_graphics 'SHELXTL, v. 6.12 UNIX, Bruker AXS'
_computing_publication_material 'SHELXTL, v. 6.12 UNIX, Bruker AXS'
_computing_structure_refinement 'SHELXTL, v. 6.12 UNIX, Bruker AXS'
_computing_structure_solution 'SHELXTL, v. 6.12 UNIX, Bruker AXS'
_diffrn_ambient_temperature 110(2)
_diffrn_measured_fraction_theta_full 1.000
_diffrn_measured_fraction_theta_max 1.000
_diffrn_measurement_device_type 'Bruker Kappa APEX2 diffractometer'
_diffrn_measurement_method 'omega and phi scans'
_diffrn_radiation_monochromator graphite
_diffrn_radiation_source 'fine-focus sealed tube'
_diffrn_radiation_type MoK\a
_diffrn_radiation_wavelength 0.71073
_diffrn_reflns_av_R_equivalents 0.0241
_diffrn_reflns_av_sigmaI/netI 0.0100
_diffrn_reflns_limit_h_max 11
_diffrn_reflns_limit_h_min -11
_diffrn_reflns_limit_k_max 17
_diffrn_reflns_limit_k_min -18
_diffrn_reflns_limit_l_max 14
_diffrn_reflns_limit_l_min -14
_diffrn_reflns_number 33744
_diffrn_reflns_theta_full 35.06
_diffrn_reflns_theta_max 35.06
_diffrn_reflns_theta_min 2.87
_diffrn_standards_decay_% 0
_diffrn_standards_interval_count 0
_diffrn_standards_interval_time 0
_diffrn_standards_number 0
_exptl_absorpt_coefficient_mu 0.779
_exptl_absorpt_correction_T_max 0.798
_exptl_absorpt_correction_T_min 0.620
_exptl_absorpt_correction_type multi-scan
_exptl_absorpt_process_details
;

Sheldrick, G. M., SADABS, v. 2.10, Bruker AXS, Madison, WI

;
_exptl_crystal_colour colourless
_exptl_crystal_density_diffrn 2.130
_exptl_crystal_density_meas ?
_exptl_crystal_density_method 'not measured'
_exptl_crystal_description prism
_exptl_crystal_F_000 452
_exptl_crystal_size_max 0.552
_exptl_crystal_size_mid 0.547
_exptl_crystal_size_min 0.276
_refine_diff_density_max 0.281
_refine_diff_density_min -0.449
_refine_diff_density_rms 0.060
_refine_ls_extinction_coef none
_refine_ls_extinction_method none
_refine_ls_goodness_of_fit_ref 1.109
_refine_ls_hydrogen_treatment refxyz
_refine_ls_matrix_type full
_refine_ls_number_parameters 133
_refine_ls_number_reflns 3259
_refine_ls_number_restraints 0
_refine_ls_restrained_S_all 1.109
_refine_ls_R_factor_all 0.0211
_refine_ls_R_factor_gt 0.0198
_refine_ls_shift/su_max 0.001
_refine_ls_shift/su_mean 0.000
_refine_ls_structure_factor_coef Fsqd
_refine_ls_weighting_details 'calc w=1/[\s^2^(Fo^2^)+(0.0307P)^2^+0.1304P] where P=(Fo^2^+2Fc^2^)/3'
_refine_ls_weighting_scheme calc
_refine_ls_wR_factor_gt 0.0572
_refine_ls_wR_factor_ref 0.0580
_reflns_number_gt 3093
_reflns_number_total 3259
_reflns_threshold_expression >2sigma(I)
_cod_data_source_file ja105522d_si_002.cif
_cod_data_source_block ss232
_cod_depositor_comments
;
The following automatic conversions were performed:

'_exptl_crystal_density_meas' value 'none' was changed to '?' - the
value is perceived as not measured.

Automatic conversion script
Id: cif_fix_values 3008 2015-01-20 13:52:24Z robertas 
;
_cod_database_code 4103153

loop_
_symmetry_equiv_pos_as_xyz
'x, y, z'
'-x, y+1/2, -z+1/2'
'-x, -y, -z'
'x, -y-1/2, z-1/2'

loop_
_atom_site_label
_atom_site_type_symbol
_atom_site_fract_x
_atom_site_fract_y
_atom_site_fract_z
_atom_site_U_iso_or_equiv
_atom_site_adp_type
_atom_site_occupancy
_atom_site_symmetry_multiplicity
_atom_site_calc_flag
F1 F 0.26985(6) 0.34027(4) 0.25076(4) 0.01538(8) Uani 1 1 d
F2 F 0.12731(5) 0.38978(4) 0.53518(5) 0.01551(8) Uani 1 1 d
F3 F 0.14047(5) 0.60645(4) 0.29474(4) 0.01570(8) Uani 1 1 d
F4 F 0.52147(6) 0.57257(4) 0.18072(4) 0.01567(7) Uani 1 1 d
F5 F 0.74234(6) 0.33769(3) 0.34607(4) 0.01432(7) Uani 1 1 d
F6 F 0.48829(5) 0.23167(3) 0.56015(4) 0.01397(7) Uani 1 1 d
B1 B 0.37963(9) 0.41295(6) 0.35882(7) 0.01082(10) Uani 1 1 d
B2 B 0.29213(8) 0.44362(6) 0.52085(7) 0.01057(10) Uani 1 1 d
B3 B 0.29967(8) 0.55955(6) 0.38878(7) 0.01078(10) Uani 1 1 d
B4 B 0.51098(9) 0.53891(6) 0.32289(7) 0.01088(10) Uani 1 1 d
B5 B 0.63419(8) 0.41030(6) 0.41340(7) 0.01058(10) Uani 1 1 d
B6 B 0.49786(9) 0.35249(5) 0.53557(7) 0.01067(10) Uani 1 1 d
O1 O 0.83093(8) 0.08887(5) 0.56019(6) 0.02050(10) Uani 1 1 d
H1 H 0.7250(19) 0.1067(11) 0.5006(14) 0.031 Uiso 1 1 d
H2 H 0.8253(19) 0.1167(12) 0.6484(15) 0.031 Uiso 1 1 d
K1 K 0.12734(2) 0.155989(13) 0.438109(15) 0.01907(4) Uani 1 1 d

loop_
_atom_site_aniso_label
_atom_site_aniso_U_11
_atom_site_aniso_U_22
_atom_site_aniso_U_33
_atom_site_aniso_U_23
_atom_site_aniso_U_13
_atom_site_aniso_U_12
F1 0.01298(16) 0.01976(18) 0.01206(15) -0.00613(12) 0.00033(12) -0.00294(12)
F2 0.00928(15) 0.01791(17) 0.02066(18) 0.00038(13) 0.00616(13) -0.00301(12)
F3 0.00970(15) 0.02380(19) 0.01218(15) 0.00356(13) -0.00023(12) 0.00378(13)
F4 0.01724(17) 0.02226(18) 0.00840(14) 0.00361(12) 0.00482(12) 0.00188(13)
F5 0.01288(16) 0.01806(17) 0.01322(16) -0.00270(12) 0.00547(12) 0.00256(12)
F6 0.01481(16) 0.01186(15) 0.01572(16) 0.00108(12) 0.00462(12) -0.00067(12)
B1 0.0088(2) 0.0147(2) 0.0086(2) -0.00158(18) 0.00129(17) -0.00106(18)
B2 0.0079(2) 0.0140(2) 0.0101(2) -0.00009(18) 0.00273(17) -0.00086(18)
B3 0.0083(2) 0.0148(2) 0.0087(2) 0.00048(18) 0.00103(17) 0.00059(18)
B4 0.0098(2) 0.0152(2) 0.0078(2) 0.00074(18) 0.00253(17) -0.00001(18)
B5 0.0090(2) 0.0140(2) 0.0090(2) -0.00047(18) 0.00282(17) 0.00031(17)
B6 0.0094(2) 0.0127(2) 0.0101(2) 0.00032(18) 0.00271(18) -0.00040(17)
O1 0.0180(2) 0.0249(2) 0.0191(2) -0.00138(18) 0.00535(17) 0.00337(18)
K1 0.01899(7) 0.01943(7) 0.01594(7) 0.00015(4) -0.00150(5) -0.00805(4)

loop_
_atom_type_symbol
_atom_type_description
_atom_type_scat_dispersion_real
_atom_type_scat_dispersion_imag
_atom_type_scat_source
B B 0.0013 0.0007 'International Tables Vol C Tables 4.2.6.8 and 6.1.1.4'
F F 0.0171 0.0103 'International Tables Vol C Tables 4.2.6.8 and 6.1.1.4'
H H 0.0000 0.0000 'International Tables Vol C Tables 4.2.6.8 and 6.1.1.4'
K K 0.2009 0.2494 'International Tables Vol C Tables 4.2.6.8 and 6.1.1.4'
O O 0.0106 0.0060 'International Tables Vol C Tables 4.2.6.8 and 6.1.1.4'

loop_
_geom_angle_atom_site_label_1
_geom_angle_atom_site_label_2
_geom_angle_atom_site_label_3
_geom_angle
_geom_angle_site_symmetry_1
_geom_angle_site_symmetry_3
B1 F1 K1 137.29(4) . 4_565
B1 F1 K1 102.16(3) . .
K1 F1 K1 119.913(13) 4_565 .
B2 F2 K1 108.53(3) . .
B3 F3 K1 163.34(4) . 2
B4 F4 K1 129.92(3) . 2_655
B6 F6 K1 108.59(3) . .
F1 B1 B4 125.32(5) . .
F1 B1 B6 120.15(5) . .
B4 B1 B6 107.90(4) . .
F1 B1 B3 119.97(5) . .
B4 B1 B3 60.45(4) . .
B6 B1 B3 108.27(4) . .
F1 B1 B2 116.97(5) . .
B4 B1 B2 108.36(4) . .
B6 B1 B2 60.20(3) . .
B3 B1 B2 60.07(3) . .
F1 B1 B5 124.81(5) . .
B4 B1 B5 60.20(3) . .
B6 B1 B5 59.86(3) . .
B3 B1 B5 108.84(4) . .
B2 B1 B5 108.47(4) . .
F2 B2 B4 121.48(5) . 3_666
F2 B2 B5 124.67(5) . 3_666
B4 B2 B5 60.44(3) 3_666 3_666
F2 B2 B1 119.08(5) . .
B4 B2 B1 108.46(4) 3_666 .
B5 B2 B1 108.76(4) 3_666 .
F2 B2 B3 123.49(5) . .
B4 B2 B3 108.62(4) 3_666 .
B5 B2 B3 60.50(3) 3_666 .
B1 B2 B3 59.96(3) . .
F2 B2 B6 118.26(5) . .
B4 B2 B6 60.32(3) 3_666 .
B5 B2 B6 108.68(4) 3_666 .
B1 B2 B6 59.78(3) . .
B3 B2 B6 107.85(4) . .
F2 B2 K1 49.33(3) . .
B4 B2 K1 116.71(3) 3_666 .
B5 B2 K1 172.08(4) 3_666 .
B1 B2 K1 79.08(3) . .
B3 B2 K1 126.35(3) . .
B6 B2 K1 73.98(3) . .
F3 B3 B6 122.09(5) . 3_666
F3 B3 B1 120.75(5) . .
B6 B3 B1 107.60(4) 3_666 .
F3 B3 B2 123.25(5) . .
B6 B3 B2 107.13(4) 3_666 .
B1 B3 B2 59.97(3) . .
F3 B3 B4 119.83(5) . .
B6 B3 B4 60.42(3) 3_666 .
B1 B3 B4 59.57(3) . .
B2 B3 B4 107.58(4) . .
F3 B3 B5 123.17(5) . 3_666
B6 B3 B5 60.04(3) 3_666 3_666
B1 B3 B5 108.06(4) . 3_666
B2 B3 B5 59.62(3) . 3_666
B4 B3 B5 108.69(4) . 3_666
F4 B4 B1 123.08(5) . .
F4 B4 B2 121.28(5) . 3_666
B1 B4 B2 107.54(4) . 3_666
F4 B4 B6 121.39(5) . 3_666
B1 B4 B6 106.91(4) . 3_666
B2 B4 B6 60.06(3) 3_666 3_666
F4 B4 B5 121.69(5) . .
B1 B4 B5 60.45(4) . .
B2 B4 B5 59.83(3) 3_666 .
B6 B4 B5 107.99(4) 3_666 .
F4 B4 B3 121.91(5) . .
B1 B4 B3 59.98(3) . .
B2 B4 B3 107.56(4) 3_666 .
B6 B4 B3 59.13(3) 3_666 .
B5 B4 B3 108.67(4) . .
F5 B5 B2 122.54(5) . 3_666
F5 B5 B6 121.96(5) . .
B2 B5 B6 106.67(4) 3_666 .
F5 B5 B4 122.83(5) . .
B2 B5 B4 59.73(3) 3_666 .
B6 B5 B4 107.02(4) . .
F5 B5 B1 122.94(5) . .
B2 B5 B1 106.60(4) 3_666 .
B6 B5 B1 59.60(3) . .
B4 B5 B1 59.35(3) . .
F5 B5 B3 121.43(5) . 3_666
B2 B5 B3 59.88(3) 3_666 3_666
B6 B5 B3 59.19(3) . 3_666
B4 B5 B3 107.57(4) . 3_666
B1 B5 B3 106.81(4) . 3_666
F6 B6 B3 123.55(5) . 3_666
F6 B6 B1 119.43(5) . .
B3 B6 B1 108.80(4) 3_666 .
F6 B6 B5 121.12(5) . .
B3 B6 B5 60.77(3) 3_666 .
B1 B6 B5 60.54(3) . .
F6 B6 B2 119.99(5) . .
B3 B6 B2 108.27(4) 3_666 .
B1 B6 B2 60.03(3) . .
B5 B6 B2 108.88(4) . .
F6 B6 B4 122.43(5) . 3_666
B3 B6 B4 60.45(3) 3_666 3_666
B1 B6 B4 108.10(4) . 3_666
B5 B6 B4 109.29(4) . 3_666
B2 B6 B4 59.62(3) . 3_666
F6 B6 K1 49.03(3) . .
B3 B6 K1 171.15(4) 3_666 .
B1 B6 K1 80.05(3) . .
B5 B6 K1 125.95(3) . .
B2 B6 K1 75.92(3) . .
B4 B6 K1 117.66(3) 3_666 .
K1 O1 K1 100.257(18) 1_655 3_656
K1 O1 H1 110.3(8) 1_655 .
K1 O1 H1 108.4(9) 3_656 .
K1 O1 H2 119.3(9) 1_655 .
K1 O1 H2 112.2(9) 3_656 .
H1 O1 H2 106.0(12) . .
F3 K1 F6 150.053(13) 2_545 .
F3 K1 O1 76.783(15) 2_545 1_455
F6 K1 O1 133.156(15) . 1_455
F3 K1 O1 81.457(16) 2_545 3_656
F6 K1 O1 102.290(15) . 3_656
O1 K1 O1 79.744(18) 1_455 3_656
F3 K1 F2 114.333(14) 2_545 .
F6 K1 F2 69.341(12) . .
O1 K1 F2 93.858(15) 1_455 .
O1 K1 F2 161.372(15) 3_656 .
F3 K1 F1 150.436(13) 2_545 4_566
F6 K1 F1 59.419(12) . 4_566
O1 K1 F1 73.884(15) 1_455 4_566
O1 K1 F1 89.755(15) 3_656 4_566
F2 K1 F1 71.636(12) . 4_566
F3 K1 F1 88.147(12) 2_545 .
F6 K1 F1 66.208(11) . .
O1 K1 F1 145.438(15) 1_455 .
O1 K1 F1 129.051(15) 3_656 .
F2 K1 F1 64.106(11) . .
F1 K1 F1 118.577(11) 4_566 .
F3 K1 F4 99.316(12) 2_545 2_645
F6 K1 F4 57.040(11) . 2_645
O1 K1 F4 146.707(15) 1_455 2_645
O1 K1 F4 67.019(14) 3_656 2_645
F2 K1 F4 117.077(12) . 2_645
F1 K1 F4 103.097(12) 4_566 2_645
F1 K1 F4 65.788(11) . 2_645
F3 K1 B6 138.031(15) 2_545 .
F6 K1 B6 22.378(13) . .
O1 K1 B6 135.182(16) 1_455 .
O1 K1 B6 123.960(16) 3_656 .
F2 K1 B6 50.795(13) . .
F1 K1 B6 69.380(14) 4_566 .
F1 K1 B6 49.941(13) . .
F4 K1 B6 68.301(13) 2_645 .
F3 K1 B2 122.323(15) 2_545 .
F6 K1 B2 51.092(13) . .
O1 K1 B2 115.313(16) 1_455 .
O1 K1 B2 153.265(16) 3_656 .
F2 K1 B2 22.135(12) . .
F1 K1 B2 74.776(13) 4_566 .
F1 K1 B2 48.817(13) . .
F4 K1 B2 94.945(13) 2_645 .
B6 K1 B2 30.099(14) . .
F3 K1 K1 75.775(10) 2_545 3_556
F6 K1 K1 125.745(10) . 3_556
O1 K1 K1 39.888(12) 1_455 3_556
O1 K1 K1 39.856(12) 3_656 3_556
F2 K1 K1 131.405(10) . 3_556
F1 K1 K1 79.422(9) 4_566 3_556
F1 K1 K1 161.246(9) . 3_556
F4 K1 K1 106.855(10) 2_645 3_556
B6 K1 K1 145.693(12) . 3_556
B2 K1 K1 149.371(12) . 3_556

loop_
_geom_bond_atom_site_label_1
_geom_bond_atom_site_label_2
_geom_bond_distance
_geom_bond_site_symmetry_2
F1 B1 1.3875(7) .
F1 K1 2.8251(4) 4_565
F1 K1 3.0368(4) .
F2 B2 1.3805(7) .
F2 K1 2.7790(4) .
F3 B3 1.3791(7) .
F3 K1 2.5984(4) 2
F4 B4 1.3848(7) .
F4 K1 3.1593(4) 2_655
F5 B5 1.3815(7) .
F6 B6 1.3828(7) .
F6 K1 2.7423(4) .
B1 B4 1.7855(9) .
B1 B6 1.7885(9) .
B1 B3 1.7929(9) .
B1 B2 1.7930(9) .
B1 B5 1.8054(9) .
B2 B4 1.7882(8) 3_666
B2 B5 1.7901(9) 3_666
B2 B3 1.7948(9) .
B2 B6 1.7961(9) .
B2 K1 3.4738(6) .
B3 B6 1.7774(9) 3_666
B3 B4 1.8014(9) .
B3 B5 1.8060(8) 3_666
B4 B2 1.7882(8) 3_666
B4 B6 1.8008(9) 3_666
B4 B5 1.8010(9) .
B5 B2 1.7901(9) 3_666
B5 B6 1.7931(9) .
B5 B3 1.8059(8) 3_666
B6 B3 1.7774(9) 3_666
B6 B4 1.8008(9) 3_666
B6 K1 3.4425(6) .
O1 K1 2.7698(6) 1_655
O1 K1 2.7716(6) 3_656
O1 H1 0.859(14) .
O1 H2 0.882(13) .
K1 F3 2.5984(4) 2_545
K1 O1 2.7698(6) 1_455
K1 O1 2.7716(6) 3_656
K1 F1 2.8251(4) 4_566
K1 F4 3.1594(4) 2_645
K1 K1 4.2529(3) 3_556
